data_4339535
loop_
_publ_author_name
'Bera, Tarun K.'
'Iyer, Ratnasabapathy G.'
'Malliakas, Christos D.'
'Kanatzidis, Mercouri G.'

_publ_section_title
;
 Eu3(AsS4)2 and AxEu(3-y)As(5-z)S10 (A = Li, Na): compounds with simple
 and complex thioarsenate building blocks.
;
_journal_issue 21
_journal_name_full 'Inorganic chemistry'
_journal_page_first 8466
_journal_page_last 8468
_journal_paper_doi 10.1021/ic701067r
_journal_volume 46
_journal_year 2007
_chemical_formula_sum 'As4 Eu6 S16'
_chemical_formula_weight 1724.40
_chemical_name_systematic
; 
 ? 
;
_space_group_IT_number 167
_symmetry_space_group_name_Hall '-R 3 2"c'
_symmetry_space_group_name_H-M 'R -3 c :H'
_atom_sites_solution_hydrogens geom
_atom_sites_solution_primary direct
_atom_sites_solution_secondary difmap
_audit_creation_method SHELXL-97
_cell_angle_alpha 90.00
_cell_angle_beta 90.00
_cell_angle_gamma 120.00
_cell_formula_units_Z 3
_cell_length_a 9.254(3)
_cell_length_b 9.254(3)
_cell_length_c 27.698(12)
_cell_measurement_temperature 293(2)
_cell_volume 2054.2(13)
_computing_structure_refinement 'SHELXL-97 (Sheldrick, 1997)'
_computing_structure_solution 'SHELXS-97 (Sheldrick, 1990)'
_diffrn_ambient_temperature 293(2)
_diffrn_measured_fraction_theta_full 0.938
_diffrn_measured_fraction_theta_max 0.938
_diffrn_radiation_monochromator graphite
_diffrn_radiation_source 'fine-focus sealed tube'
_diffrn_radiation_type MoK\a
_diffrn_radiation_wavelength 0.71073
_diffrn_reflns_av_R_equivalents 0.0199
_diffrn_reflns_av_sigmaI/netI 0.0172
_diffrn_reflns_limit_h_max 11
_diffrn_reflns_limit_h_min -5
_diffrn_reflns_limit_k_max 11
_diffrn_reflns_limit_k_min -11
_diffrn_reflns_limit_l_max 31
_diffrn_reflns_limit_l_min -36
_diffrn_reflns_number 1834
_diffrn_reflns_theta_full 28.26
_diffrn_reflns_theta_max 28.26
_diffrn_reflns_theta_min 2.94
_exptl_absorpt_coefficient_mu 19.540
_exptl_crystal_density_diffrn 4.182
_exptl_crystal_density_method 'not measured'
_exptl_crystal_F_000 2298
_refine_diff_density_max 0.939
_refine_diff_density_min -1.819
_refine_diff_density_rms 0.257
_refine_ls_extinction_method none
_refine_ls_goodness_of_fit_ref 1.088
_refine_ls_hydrogen_treatment mixed
_refine_ls_matrix_type full
_refine_ls_number_parameters 21
_refine_ls_number_reflns 541
_refine_ls_number_restraints 0
_refine_ls_restrained_S_all 1.088
_refine_ls_R_factor_all 0.0272
_refine_ls_R_factor_gt 0.0238
_refine_ls_shift/su_max 0.000
_refine_ls_shift/su_mean 0.000
_refine_ls_structure_factor_coef Fsqd
_refine_ls_weighting_details 'calc w=1/[\s^2^(Fo^2^)+(0.0377P)^2^+2.1985P] where P=(Fo^2^+2Fc^2^)/3'
_refine_ls_weighting_scheme calc
_refine_ls_wR_factor_gt 0.0580
_refine_ls_wR_factor_ref 0.0598
_reflns_number_gt 492
_reflns_number_total 541
_reflns_threshold_expression >2sigma(I)
_cod_data_source_file ic701067r-file004.cif
_cod_data_source_block eu3as2s8
_cod_database_code 4339535

loop_
_symmetry_equiv_pos_as_xyz
'x, y, z'
'-y, x-y, z'
'-x+y, -x, z'
'y, x, -z+1/2'
'x-y, -y, -z+1/2'
'-x, -x+y, -z+1/2'
'x+2/3, y+1/3, z+1/3'
'-y+2/3, x-y+1/3, z+1/3'
'-x+y+2/3, -x+1/3, z+1/3'
'y+2/3, x+1/3, -z+5/6'
'x-y+2/3, -y+1/3, -z+5/6'
'-x+2/3, -x+y+1/3, -z+5/6'
'x+1/3, y+2/3, z+2/3'
'-y+1/3, x-y+2/3, z+2/3'
'-x+y+1/3, -x+2/3, z+2/3'
'y+1/3, x+2/3, -z+7/6'
'x-y+1/3, -y+2/3, -z+7/6'
'-x+1/3, -x+y+2/3, -z+7/6'
'-x, -y, -z'
'y, -x+y, -z'
'x-y, x, -z'
'-y, -x, z-1/2'
'-x+y, y, z-1/2'
'x, x-y, z-1/2'
'-x+2/3, -y+1/3, -z+1/3'
'y+2/3, -x+y+1/3, -z+1/3'
'x-y+2/3, x+1/3, -z+1/3'
'-y+2/3, -x+1/3, z-1/6'
'-x+y+2/3, y+1/3, z-1/6'
'x+2/3, x-y+1/3, z-1/6'
'-x+1/3, -y+2/3, -z+2/3'
'y+1/3, -x+y+2/3, -z+2/3'
'x-y+1/3, x+2/3, -z+2/3'
'-y+1/3, -x+2/3, z+1/6'
'-x+y+1/3, y+2/3, z+1/6'
'x+1/3, x-y+2/3, z+1/6'

loop_
_atom_site_label
_atom_site_type_symbol
_atom_site_fract_x
_atom_site_fract_y
_atom_site_fract_z
_atom_site_U_iso_or_equiv
_atom_site_adp_type
_atom_site_occupancy
_atom_site_symmetry_multiplicity
_atom_site_calc_flag
_atom_site_refinement_flags
Eu Eu 0.34557(3) 0.01224(3) 0.0833 0.01843(15) Uani 1 2 d S
As As 0.0000 0.0000 0.15951(2) 0.0158(2) Uani 1 3 d S
S1 S 0.0000 0.0000 0.08056(6) 0.0186(4) Uani 1 3 d S
S2 S 0.70352(13) 0.13303(13) 0.01822(4) 0.0204(3) Uani 1 1 d .

loop_
_atom_site_aniso_label
_atom_site_aniso_U_11
_atom_site_aniso_U_22
_atom_site_aniso_U_33
_atom_site_aniso_U_23
_atom_site_aniso_U_13
_atom_site_aniso_U_12
Eu 0.02070(18) 0.02070(18) 0.0151(2) 0.00051(5) -0.00051(5) 0.01124(13)
As 0.0172(3) 0.0172(3) 0.0129(3) 0.000 0.000 0.00862(13)
S1 0.0212(6) 0.0212(6) 0.0133(8) 0.000 0.000 0.0106(3)
S2 0.0233(5) 0.0182(5) 0.0197(5) 0.0002(4) -0.0058(4) 0.0103(4)

loop_
_atom_type_symbol
_atom_type_description
_atom_type_scat_dispersion_real
_atom_type_scat_dispersion_imag
_atom_type_scat_source
S S 0.1246 0.1234 'International Tables Vol C Tables 4.2.6.8 and 6.1.1.4'
As As 0.0499 2.0058 'International Tables Vol C Tables 4.2.6.8 and 6.1.1.4'
Eu Eu -0.1578 3.6682 'International Tables Vol C Tables 4.2.6.8 and 6.1.1.4'

loop_
_geom_angle_atom_site_label_1
_geom_angle_atom_site_label_2
_geom_angle_atom_site_label_3
_geom_angle
_geom_angle_site_symmetry_1
_geom_angle_site_symmetry_3
S2 Eu S2 109.59(5) 18_654 3_665
S2 Eu S2 75.20(3) 18_654 34
S2 Eu S2 126.53(3) 3_665 34
S2 Eu S2 126.52(3) 18_654 19_655
S2 Eu S2 75.20(3) 3_665 19_655
S2 Eu S2 145.73(5) 34 19_655
S2 Eu S1 141.28(4) 18_654 .
S2 Eu S1 80.04(3) 3_665 .
S2 Eu S1 69.68(4) 34 .
S2 Eu S1 92.11(3) 19_655 .
S2 Eu S1 80.04(3) 18_654 16_544
S2 Eu S1 141.28(4) 3_665 16_544
S2 Eu S1 92.11(3) 34 16_544
S2 Eu S1 69.68(4) 19_655 16_544
S1 Eu S1 116.446(10) . 16_544
S2 Eu S2 66.92(4) 18_654 16_544
S2 Eu S2 69.37(4) 3_665 16_544
S2 Eu S2 64.27(4) 34 16_544
S2 Eu S2 144.54(3) 19_655 16_544
S1 Eu S2 83.23(2) . 16_544
S1 Eu S2 142.93(3) 16_544 16_544
S2 Eu S2 69.37(4) 18_654 .
S2 Eu S2 66.92(4) 3_665 .
S2 Eu S2 144.54(3) 34 .
S2 Eu S2 64.27(4) 19_655 .
S1 Eu S2 142.93(3) . .
S1 Eu S2 83.23(2) 16_544 .
S2 Eu S2 99.57(4) 16_544 .
S2 As S2 109.98(3) 36_445 35_545
S2 As S2 109.98(3) 36_445 34
S2 As S2 109.97(3) 35_545 34
S2 As S1 108.96(3) 36_445 .
S2 As S1 108.96(3) 35_545 .
S2 As S1 108.96(3) 34 .
As S1 Eu 88.60(3) . 3
As S1 Eu 88.60(3) . .
Eu S1 Eu 119.942(3) 3 .
As S1 Eu 88.60(3) . 2
Eu S1 Eu 119.940(2) 3 2
Eu S1 Eu 119.941(3) . 2
As S2 Eu 97.65(4) 28 2_655
As S2 Eu 91.46(4) 28 19_655
Eu S2 Eu 136.76(4) 2_655 19_655
As S2 Eu 84.82(4) 28 .
Eu S2 Eu 107.17(4) 2_655 .
Eu S2 Eu 115.73(4) 19_655 .

loop_
_geom_bond_atom_site_label_1
_geom_bond_atom_site_label_2
_geom_bond_distance
_geom_bond_site_symmetry_2
Eu S2 2.9549(13) 18_654
Eu S2 2.9549(13) 3_665
Eu S2 3.0520(16) 34
Eu S2 3.0521(16) 19_655
Eu S1 3.1438(10) .
Eu S1 3.1438(10) 16_544
Eu S2 3.4309(14) 16_544
Eu S2 3.4310(14) .
As S2 2.1629(12) 36_445
As S2 2.1629(12) 35_545
As S2 2.1630(12) 34
As S1 2.187(2) .
S1 Eu 3.1437(10) 3
S1 Eu 3.1438(10) 2
S2 As 2.1630(12) 28
S2 Eu 2.9549(13) 2_655
S2 Eu 3.0520(16) 19_655
